data_9010972
loop_
_publ_author_name
'Post, B.'
'Schwartz, R. S.'
'Fankuchen, I.'

_publ_section_title
;
 The crystal structure of sulfur dioxide
 Sample: T = -130 C
;
_journal_name_full 'Acta Crystallographica'
_journal_page_first 372
_journal_page_last 374
_journal_paper_doi 10.1107/S0365110X5200109X
_journal_volume 5
_journal_year 1952
_chemical_formula_structural SO2
_chemical_formula_sum 'O2 S'
_space_group_IT_number 41
_space_group_name_Hall 'A 2 -2ab'
_space_group_name_H-M_alt 'A e a 2'
_symmetry_space_group_name_Hall 'A 2 -2ab'
_symmetry_space_group_name_H-M 'A e a 2'
_cell_angle_alpha 90
_cell_angle_beta 90
_cell_angle_gamma 90
_cell_length_a 6.07
_cell_length_b 5.94
_cell_length_c 6.14
_cell_formula_units_Z 4
_cell_volume 221.383
_diffrn_ambient_temperature 143.15
_exptl_crystal_density_diffrn 1.922
_cod_original_sg_symbol_H-M 'A b a 2'
_cod_original_formula_sum 'S O2'
_cod_database_code 9010972

loop_
_symmetry_equiv_pos_as_xyz
x,y,z
x,1/2+y,1/2+z
1/2+x,1/2-y,z
1/2+x,-y,1/2+z
1/2-x,1/2+y,z
1/2-x,+y,1/2+z
-x,-y,z
-x,1/2-y,1/2+z

loop_
_atom_site_label
_atom_site_fract_x
_atom_site_fract_y
_atom_site_fract_z
_atom_site_U_iso_or_equiv
S 0.00000 0.00000 0.00000 0.03166
O 0.14000 0.15000 0.11800 0.03166

loop_
_cod_related_entry_id
_cod_related_entry_database
_cod_related_entry_code
1 ChemSpider 1087

_database_code_amcsd 0009146
